data_2004851
loop_
_publ_author_name
'Brigas, A. F.'
'Johnstone, R. A. W.'

_publ_section_title
;
 3-(4-Methoxyphenoxy)-1,2-benzisothiazole 1,1-Dioxide: its Relation to
 Mechanistic Behaviour in Catalytic Transfer Hydrogenolysis
;
_journal_issue 5
_journal_name_full 'Acta Crystallographica Section C'
_journal_page_first 1293
_journal_page_last 1296
_journal_paper_doi 10.1107/S0108270195016507
_journal_volume 52
_journal_year 1996
_chemical_formula_iupac 'C14 H11 N O4 S'
_chemical_formula_moiety 'C14 H11 N O4 S'
_chemical_formula_sum 'C14 H11 N O4 S'
_chemical_formula_weight 289.31
_space_group_IT_number 2
_symmetry_cell_setting triclinic
_symmetry_space_group_name_Hall '-P 1'
_symmetry_space_group_name_H-M 'P -1'
_audit_creation_method 'from TEXRAY.INF file'
_cell_angle_alpha 94.06(3)
_cell_angle_beta 115.89(4)
_cell_angle_gamma 98.45(3)
_cell_formula_units_Z 2
_cell_length_a 8.925(5)
_cell_length_b 10.301(3)
_cell_length_c 8.179(4)
_cell_measurement_reflns_used 25
_cell_measurement_temperature 153
_cell_measurement_theta_max 17
_cell_measurement_theta_min 10
_cell_volume 661.4(6)
_computing_cell_refinement CONTROL
_computing_data_collection 'CONTROL (Molecular Structure Corporation, 1988)'
_computing_data_reduction 'TEXSAN PROCESS (Molecular Structure Corporation, 1993)'
_computing_publication_material 'TEXSAN FINISH'
_computing_structure_refinement 'TEXSAN LS'
_diffrn_ambient_temperature 153
_diffrn_measurement_device 'Rigaku AFC-6S'
_diffrn_measurement_method \w/2\q
_diffrn_radiation_monochromator graphite
_diffrn_radiation_source 'X-ray tube'
_diffrn_radiation_type MoK\a
_diffrn_radiation_wavelength 0.7107
_diffrn_reflns_av_R_equivalents 0.022
_diffrn_reflns_limit_h_max 11
_diffrn_reflns_limit_h_min 0
_diffrn_reflns_limit_k_max 12
_diffrn_reflns_limit_k_min -12
_diffrn_reflns_limit_l_max 10
_diffrn_reflns_limit_l_min -10
_diffrn_reflns_number 2481
_diffrn_reflns_theta_max 24.94
_diffrn_reflns_theta_min 4
_diffrn_standards_decay_% 0.20
_diffrn_standards_interval_count 150
_diffrn_standards_number 3
_exptl_absorpt_coefficient_mu 0.2446
_exptl_absorpt_correction_type none
_exptl_crystal_colour colourless
_exptl_crystal_density_diffrn 1.452
_exptl_crystal_density_meas ?
_exptl_crystal_description plate
_exptl_crystal_F_000 300
_exptl_crystal_size_max 0.35
_exptl_crystal_size_mid 0.25
_exptl_crystal_size_min 0.10
_refine_diff_density_max 0.22
_refine_diff_density_min -0.35
_refine_ls_extinction_method none
_refine_ls_goodness_of_fit_obs 1.609
_refine_ls_hydrogen_treatment
;
H atoms were obtained from a difference map and their parameters
were not refined
;
_refine_ls_matrix_type full
_refine_ls_number_parameters 181
_refine_ls_number_reflns 1772
_refine_ls_number_restraints 0
_refine_ls_R_factor_obs 0.0358
_refine_ls_shift/esd_max 0.46
_refine_ls_structure_factor_coef F
_refine_ls_weighting_details 'w = 1/\s^2^(F)'
_refine_ls_weighting_scheme calc
_refine_ls_wR_factor_obs 0.0423
_reflns_number_observed 1772
_reflns_number_total 2320
_reflns_observed_criterion I>3\s(I)
_cod_data_source_file bm1042.cif
_cod_data_source_block SAB4
_cod_depositor_comments
;
The following automatic conversions were performed:

'_exptl_crystal_density_meas' value 'not measured' was changed to '?'
- the value is perceived as not measured.

Automatic conversion script
Id: cif_fix_values 3008 2015-01-20 13:52:24Z robertas 

The following automatic conversions were performed:

'_refine_ls_weighting_scheme' value 'w = 1/\s^2^(F)' was changed to
'calc'. New tag '_refine_ls_weighting_details' was created. The value
of the new tag was set to 'w = 1/\s^2^(F)'.

Automatic conversion script
Id: cif_fix_values 3143 2015-03-26 13:38:13Z robertas 
;
_cod_database_code 2004851

loop_
_symmetry_equiv_pos_as_xyz
'   +x,   +y,   +z'
'   -x,   -y,   -z'

loop_
_atom_site_aniso_label
_atom_site_aniso_U_11
_atom_site_aniso_U_22
_atom_site_aniso_U_33
_atom_site_aniso_U_12
_atom_site_aniso_U_13
_atom_site_aniso_U_23
S1 0.0243(3) 0.0251(3) 0.0187(3) 0.0041(3) 0.0069(3) -0.0009(3)
O1 0.0320(10) 0.0290(10) 0.0182(9) -0.0020(8) 0.0081(8) -0.0012(8)
O2 0.0460(10) 0.0340(10) 0.0179(9) 0.0144(9) 0.0082(9) -0.0007(8)
O3 0.0250(10) 0.0400(10) 0.0300(10) 0.0105(9) 0.0079(8) -0.0023(9)
O4 0.0390(10) 0.0260(10) 0.0310(10) 0.0044(8) 0.0160(9) 0.0050(8)
N1 0.0250(10) 0.0250(10) 0.0180(10) 0.0031(9) 0.0064(9) -0.0009(9)
C1 0.0270(10) 0.0240(10) 0.0190(10) 0.0090(10) 0.0070(10) 0.0030(10)
C2 0.0290(10) 0.0290(10) 0.0220(10) 0.0070(10) 0.0080(10) -0.0010(10)
C3 0.040(2) 0.037(2) 0.0190(10) 0.0160(10) 0.0070(10) 0.0010(10)
C4 0.043(2) 0.034(2) 0.0260(10) 0.0150(10) 0.0190(10) 0.0080(10)
C5 0.035(2) 0.0280(10) 0.0260(10) 0.0070(10) 0.0150(10) 0.0060(10)
C6 0.0310(10) 0.0200(10) 0.0180(10) 0.0080(10) 0.0070(10) 0.0020(10)
C7 0.0260(10) 0.0210(10) 0.0180(10) 0.0070(10) 0.0050(10) 0.0020(10)
C8 0.0270(10) 0.0270(10) 0.0180(10) -0.0030(10) 0.0070(10) -0.0020(10)
C9 0.0290(10) 0.0230(10) 0.0280(10) 0.0040(10) 0.0130(10) 0.0010(10)
C10 0.0290(10) 0.0240(10) 0.0230(10) 0.0050(10) 0.0060(10) 0.0040(10)
C11 0.0250(10) 0.0240(10) 0.0220(10) 0.0000(10) 0.0070(10) -0.0010(10)
C12 0.038(2) 0.031(2) 0.0250(10) 0.0130(10) 0.0080(10) 0.0010(10)
C13 0.036(2) 0.031(2) 0.0230(10) 0.0110(10) 0.0040(10) 0.0040(10)
C14 0.068(2) 0.051(2) 0.024(2) 0.032(2) 0.0130(10) -0.0030(10)

loop_
_atom_site_label
_atom_site_fract_x
_atom_site_fract_y
_atom_site_fract_z
_atom_site_U_iso_or_equiv
_atom_site_thermal_displace_type
_atom_site_calc_flag
S1 .74178(8) .40953(6) .12519(8) .0266 Uij yes
O1 .3325(2) .1708(2) -.0485(2) .0317 Uij yes
O2 .1041(2) -.0048(2) -0.7854(2) .0377 Uij yes
O3 .8915(2) .3557(2) .1664(2) .0363 Uij yes
O4 .7410(2) .5383(2) .0697(2) .0383 Uij yes
N1 .5738(3) .3027(2) -.0332(3) .0267 Uij yes
C1 .6822(3) .3971(2) .3052(3) .0270 Uij yes
C2 .7644(3) .4556(3) .4873(3) .0313 Uij yes
C3 .6878(4) .4198(3) .5971(3) .0361 Uij yes
C4 .5333(4) .3308(3) .5261(4) .0394 Uij yes
C5 .4502(3) .2751(3) .3423(3) .0345 Uij yes
C6 .5283(3) .3088(2) .2332(3) .0268 Uij yes
C7 .4769(3) .2601(2) .0389(3) .0254 Uij yes
C8 .2793(3) .1252(3) -0.2375(3) .0289 Uij yes
C9 .1691(3) .1874(3) -0.3669(3) .0320 Uij yes
C10 .1124(3) .1410(3) -0.5503(3) .0300 Uij yes
C11 .1665(3) .0321(3) -0.6020(3) .0286 Uij yes
C12 .2785(3) -.0296(3) -0.4684(4) .0360 Uij yes
C13 .3350(3) .0183(3) -0.2844(3) .0347 Uij yes
C14 .1497(4) -0.1195(3) -0.8468(4) .0539 Uij yes
H1 .8482 .5067 .5102 .0329 Uij ?
H2 .7610 .4649 .7433 .0379 Uij ?
H3 .4708 .3073 .6056 .0392 Uij ?
H4 .3459 .2182 .2937 .0345 Uij ?
H5 .1205 .2563 -0.3309 .0324 Uij ?
H6 .0338 .1866 -0.6444 .0322 Uij ?
H7 .3338 -0.1042 -0.5040 .0383 Uij ?
H8 .4128 -0.0236 -0.1889 .0389 Uij ?
H9 .3020 -0.1190 -0.7708 .0616 Uij ?
H10 .1169 -0.2227 -0.7911 .0616 Uij ?
H11 .0963 -0.1288 -0.9916 .0568 Uij ?

loop_
_atom_type_symbol
_atom_type_scat_dispersion_real
_atom_type_scat_dispersion_imag
_atom_type_scat_source
C 0.002 0.002 'International Tables'
H 0.000 0.000 'International Tables'
N 0.004 0.003 'International Tables'
O 0.008 0.006 'International Tables'
S 0.110 0.124 'International Tables'

loop_
_geom_angle_atom_site_label_1
_geom_angle_atom_site_label_2
_geom_angle_atom_site_label_3
_geom_angle
_geom_angle_publ_flag
O3 S1 O4 117.30(10) yes
O3 S1 N1 109.30(10) yes
O3 S1 C1 110.20(10) yes
O4 S1 N1 109.30(10) yes
O4 S1 C1 112.50(10) yes
N1 S1 C1 96.2(2) yes
C7 O1 C8 116.8(2) yes
C11 O2 C14 117.9(2) yes
S1 N1 C7 108.6(2) yes
S1 C1 C2 131.0(2) no
S1 C1 C6 107.0(2) yes
C2 C1 C6 121.9(2) no
C1 C2 C3 117.1(2) no
C1 C2 H1 112.29 no
C3 C2 H1 130.57 no
C2 C3 C4 121.4(2) no
C2 C3 H2 114.70 no
C4 C3 H2 123.90 no
C3 C4 C5 121.0(2) no
C3 C4 H3 122.06 no
C5 C4 H3 116.82 no
C4 C5 C6 117.7(2) no
C4 C5 H4 121.31 no
C6 C5 H4 121.03 no
C1 C6 C5 120.9(2) no
C1 C6 C7 109.1(2) yes
C5 C6 C7 130.0(2) no
O1 C7 N1 124.6(2) yes
O1 C7 C6 116.2(2) yes
N1 C7 C6 119.1(2) yes
O1 C8 C9 118.6(2) yes
O1 C8 C13 119.3(2) yes
C9 C8 C13 122.1(2) no
C8 C9 C10 118.9(2) no
C8 C9 H5 120.60 no
C10 C9 H5 120.04 no
C9 C10 C11 120.2(2) no
C9 C10 H6 119.19 no
C11 C10 H6 120.63 no
O2 C11 C10 115.4(2) yes
O2 C11 C12 124.6(2) no
C10 C11 C12 120.0(2) no
C11 C12 C13 119.3(2) no
C11 C12 H7 121.10 no
C13 C12 H7 119.15 no
C8 C13 C12 119.6(2) no
C8 C13 H8 119.82 no
C12 C13 H8 120.63 no
O2 C14 H11 106.93 no
O2 C14 H9 113.93 no
O2 C14 H10 116.10 no
H11 C14 H9 114.19 no
H11 C14 H10 113.50 no
H9 C14 H10 91.98 no

loop_
_geom_bond_atom_site_label_1
_geom_bond_atom_site_label_2
_geom_bond_distance
_geom_bond_publ_flag
S1 O3 1.435(2) yes
S1 O4 1.432(2) yes
S1 N1 1.659(2) yes
S1 C1 1.777(3) yes
O1 C7 1.331(3) yes
O1 C8 1.424(3) yes
O2 C11 1.354(3) yes
O2 C14 1.432(3) yes
N1 C7 1.288(3) yes
C1 C2 1.381(4) no
C1 C6 1.383(4) yes
C2 C3 1.385(4) no
C2 H1 0.787 no
C3 C4 1.390(4) no
C3 H2 1.106 no
C4 C5 1.385(4) no
C4 H3 1.045 no
C5 C6 1.385(4) no
C5 H4 0.923 no
C6 C7 1.473(3) yes
C8 C9 1.368(4) no
C8 C13 1.369(4) no
C9 C10 1.378(4) no
C9 H5 0.975 no
C10 C11 1.393(4) no
C10 H6 0.991 no
C11 C12 1.389(4) no
C12 C13 1.386(4) no
C12 H7 1.061 no
C13 H8 0.970 no
C14 H11 1.056 no
C14 H9 1.222 no
C14 H10 1.232 no

loop_
_geom_torsion_atom_site_label_1
_geom_torsion_atom_site_label_2
_geom_torsion_atom_site_label_3
_geom_torsion_atom_site_label_4
_geom_torsion
_geom_torsion_publ_flag
S1 N1 C7 O1 -178.5(2) yes
S1 N1 C7 C6 -0.4(3) yes
S1 C1 C2 C3 -176.5(2) no
S1 C1 C6 C5 178.2(2) no
S1 C1 C6 C7 0.5(2) no
O1 C7 C6 C1 178.2(2) yes
O1 C7 C6 C5 0.7(2) no
O1 C8 C9 C10 -177.8(2) no
O1 C8 C13 C12 177.6(2) no
O2 C11 C10 C9 -179.6(2) no
O2 C11 C12 C13 179.3(3) no
O3 S1 N1 C7 114.5(2) yes
O3 S1 C1 C2 64.3(3) no
O3 S1 C1 C6 -113.8(2) no
O4 S1 N1 C7 -115.9(2) yes
O4 S1 C1 C2 -68.6(3) no
O4 S1 C1 C6 113.2(2) no
N1 S1 C1 C2 177.5(2) no
N1 S1 C1 C6 -0.6(2) no
N1 C7 O1 C8 -3.2(3) yes
N1 C7 C6 C1 -0.1(3) no
N1 C7 C6 C5 -177.6(2) no
C1 S1 N1 C7 0.5(2) yes
C1 C2 C3 C4 -1.2(4) no
C1 C6 C5 C4 -1.3(4) no
C2 C1 C6 C5 -0.1(4) no
C2 C1 C6 C7 -177.8(2) no
C2 C3 C4 C5 -0.2(4) no
C3 C2 C1 C6 1.3(4) no
C3 C4 C5 C6 1.5(4) no
C4 C5 C6 C7 175.9(2) no
C6 C7 O1 C8 178.6(2) no
C7 O1 C8 C9 -93.7(3) yes
C7 O1 C8 C13 88.5(3) yes
C8 C9 C10 C11 0.2(4) no
C8 C13 C12 C11 0.1(4) no
C9 C8 C13 C12 -0.1(4) no
C9 C10 C11 C12 -0.3(4) no
C10 C9 C8 C13 0.0(4) no
C10 C11 O2 C14 -177.4(3) no
C10 C11 C12 C13 0.1(4) no
C12 C11 O2 C14 3.3(4) no
